data_4334411
loop_
_publ_author_name
'Alice Raphael Karikachery'
'Han Baek Lee'
'Mehdi Masjedi'
'Andreas Ross'
'Morgan A. Moody'
'Xiaochen Cai'
'Megan Chui'
'Carl D. Hoff'
'Paul R. Sharp'

_publ_section_title
;
 High Quantum Yield Molecular Bromine Photoelimination from Mononuclear
 Platinum(IV) Complexes
;
_journal_name_full 'Inorganic Chemistry'
_journal_page_first 4113
_journal_page_last 4119
_journal_paper_doi 10.1021/ic4004998
_journal_volume 52
_journal_year 2013
_chemical_formula_sum 'C18 H36 Br N P2 Pt'
_chemical_formula_weight 603.42
_chemical_name_systematic
; 
 ? 
;
_space_group_IT_number 19
_symmetry_cell_setting orthorhombic
_symmetry_space_group_name_Hall 'P 2ac 2ab'
_symmetry_space_group_name_H-M 'P 21 21 21'
_atom_sites_solution_hydrogens geom
_atom_sites_solution_primary direct
_atom_sites_solution_secondary difmap
_audit_creation_method SHELXL-97
_cell_angle_alpha 90.00
_cell_angle_beta 90.00
_cell_angle_gamma 90.00
_cell_formula_units_Z 4
_cell_length_a 11.230(3)
_cell_length_b 12.833(3)
_cell_length_c 16.167(4)
_cell_measurement_reflns_used 9980
_cell_measurement_temperature 173(2)
_cell_measurement_theta_max 27.52
_cell_measurement_theta_min 2.41
_cell_volume 2329.9(10)
_computing_cell_refinement 'APEX2 (Bruker AXS, 2008)'
_computing_data_collection 'APEX2 (Bruker AXS, 2008)'
_computing_data_reduction 'APEX2 (Bruker AXS, 2008)'
_computing_molecular_graphics 'X-SEED, Barbour, 2001'
_computing_publication_material 'CIFTAB (Sheldrick, 1997)'
_computing_structure_refinement 'SHELXL-97 (Sheldrick, 1997)'
_computing_structure_solution 'SHELXS-97 (Sheldrick, 1997)'
_diffrn_ambient_temperature 173(2)
_diffrn_measured_fraction_theta_full 0.995
_diffrn_measured_fraction_theta_max 0.995
_diffrn_measurement_device_type 'Bruker APEXII CCD area detector'
_diffrn_measurement_method 'omega scans'
_diffrn_radiation_monochromator graphite
_diffrn_radiation_type MoK\a
_diffrn_radiation_wavelength 0.71073
_diffrn_reflns_av_R_equivalents 0.0237
_diffrn_reflns_av_sigmaI/netI 0.0160
_diffrn_reflns_limit_h_max 14
_diffrn_reflns_limit_h_min -14
_diffrn_reflns_limit_k_max 16
_diffrn_reflns_limit_k_min -16
_diffrn_reflns_limit_l_max 20
_diffrn_reflns_limit_l_min -20
_diffrn_reflns_number 27190
_diffrn_reflns_theta_full 27.65
_diffrn_reflns_theta_max 27.65
_diffrn_reflns_theta_min 2.03
_diffrn_source 'fine-focus sealed tube'
_diffrn_standards_decay_% 0.0
_exptl_absorpt_coefficient_mu 7.875
_exptl_absorpt_correction_T_max 0.2165
_exptl_absorpt_correction_T_min 0.1538
_exptl_absorpt_correction_type multi-scan
_exptl_absorpt_process_details
;
 Data were corrected for decay and absorption using the program SADABS 
 (Sheldrick, G. M. (2003). SADABS. Version 2.10. University of
 G\"ottingen, Germany).
;
_exptl_crystal_colour colourless
_exptl_crystal_density_diffrn 1.720
_exptl_crystal_description block
_exptl_crystal_F_000 1176
_exptl_crystal_size_max 0.38
_exptl_crystal_size_mid 0.32
_exptl_crystal_size_min 0.28
_refine_diff_density_max 1.624
_refine_diff_density_min -1.167
_refine_diff_density_rms 0.110
_refine_ls_abs_structure_details 'Flack H D (1983), Acta Cryst. A39, 876-881'
_refine_ls_abs_structure_Flack 0.506(11)
_refine_ls_extinction_method none
_refine_ls_goodness_of_fit_ref 1.059
_refine_ls_hydrogen_treatment constr
_refine_ls_matrix_type full
_refine_ls_number_parameters 222
_refine_ls_number_reflns 5401
_refine_ls_number_restraints 0
_refine_ls_restrained_S_all 1.059
_refine_ls_R_factor_all 0.0284
_refine_ls_R_factor_gt 0.0276
_refine_ls_shift/su_max 0.001
_refine_ls_shift/su_mean 0.000
_refine_ls_structure_factor_coef Fsqd
_refine_ls_weighting_details 'calc w=1/[\s^2^(Fo^2^)+(0.0239P)^2^+10.2533P] where P=(Fo^2^+2Fc^2^)/3'
_refine_ls_weighting_scheme calc
_refine_ls_wR_factor_gt 0.0658
_refine_ls_wR_factor_ref 0.0663
_reflns_number_gt 5291
_reflns_number_total 5401
_reflns_threshold_expression >2sigma(I)
_cod_data_source_file ic4004998_si_002_05.cif
_cod_data_source_block 1(NPh)
_cod_original_sg_symbol_H-M 'P 21 21 21 '
_cod_database_code 4334411

loop_
_symmetry_equiv_pos_as_xyz
'x, y, z'
'-x+1/2, -y, z+1/2'
'x+1/2, -y+1/2, -z'
'-x, y+1/2, -z+1/2'

loop_
_atom_site_label
_atom_site_type_symbol
_atom_site_fract_x
_atom_site_fract_y
_atom_site_fract_z
_atom_site_U_iso_or_equiv
_atom_site_adp_type
_atom_site_occupancy
_atom_site_symmetry_multiplicity
_atom_site_calc_flag
_atom_site_refinement_flags
Pt1 Pt 0.269344(17) 0.982375(15) 0.176386(12) 0.02706(6) Uani 1 1 d .
Br1 Br 0.46399(6) 0.97208(7) 0.25643(5) 0.05690(19) Uani 1 1 d .
P2 P 0.28828(13) 1.16070(10) 0.17810(10) 0.0313(3) Uani 1 1 d .
P3 P 0.25542(17) 0.80425(10) 0.17562(11) 0.0436(4) Uani 1 1 d .
N1 N 0.1794(6) 1.0033(8) -0.0149(4) 0.072(2) Uani 1 1 d .
C1 C 0.1043(5) 0.9920(4) 0.1244(4) 0.0325(11) Uani 1 1 d .
C2 C 0.0839(6) 1.0026(5) 0.0391(4) 0.0444(15) Uani 1 1 d .
C3 C -0.0319(6) 1.0097(6) 0.0088(4) 0.0539(17) Uani 1 1 d .
H3 H -0.0443 1.0166 -0.0491 0.065 Uiso 1 1 calc R
C4 C -0.1283(6) 1.0070(6) 0.0608(5) 0.0530(17) Uani 1 1 d .
H4 H -0.2064 1.0127 0.0387 0.064 Uiso 1 1 calc R
C5 C -0.1123(5) 0.9960(5) 0.1457(4) 0.0428(15) Uani 1 1 d .
H5 H -0.1788 0.9928 0.1819 0.051 Uiso 1 1 calc R
C6 C 0.0039(5) 0.9896(4) 0.1765(4) 0.0350(11) Uani 1 1 d .
H6 H 0.0154 0.9836 0.2345 0.042 Uiso 1 1 calc R
C7 C 0.1495(7) 0.7482(5) 0.1042(7) 0.066(3) Uani 1 1 d .
H7A H 0.0698 0.7769 0.1172 0.080 Uiso 1 1 calc R
H7B H 0.1705 0.7718 0.0477 0.080 Uiso 1 1 calc R
C8 C 0.1399(10) 0.6286(6) 0.1030(9) 0.096(4) Uani 1 1 d .
H8A H 0.2171 0.5986 0.0877 0.144 Uiso 1 1 calc R
H8B H 0.0797 0.6074 0.0624 0.144 Uiso 1 1 calc R
H8C H 0.1169 0.6036 0.1579 0.144 Uiso 1 1 calc R
C9 C 0.217(2) 0.7545(7) 0.2771(7) 0.201(12) Uani 1 1 d .
H9A H 0.1787 0.6869 0.2650 0.241 Uiso 1 1 calc R
H9B H 0.2957 0.7364 0.3014 0.241 Uiso 1 1 calc R
C10 C 0.164(2) 0.7858(10) 0.3326(7) 0.179(11) Uani 1 1 d .
H10A H 0.2033 0.8484 0.3543 0.268 Uiso 1 1 calc R
H10B H 0.1612 0.7325 0.3760 0.268 Uiso 1 1 calc R
H10C H 0.0833 0.8031 0.3150 0.268 Uiso 1 1 calc R
C11 C 0.3945(9) 0.7383(8) 0.1523(5) 0.078(3) Uani 1 1 d .
H11A H 0.4535 0.7563 0.1954 0.094 Uiso 1 1 calc R
H11B H 0.3811 0.6621 0.1549 0.094 Uiso 1 1 calc R
C12 C 0.4454(10) 0.7645(11) 0.0696(6) 0.105(5) Uani 1 1 d .
H12A H 0.3869 0.7487 0.0265 0.158 Uiso 1 1 calc R
H12B H 0.5177 0.7233 0.0603 0.158 Uiso 1 1 calc R
H12C H 0.4652 0.8389 0.0679 0.158 Uiso 1 1 calc R
C13 C 0.1778(7) 1.2341(5) 0.1203(5) 0.0482(17) Uani 1 1 d .
H13A H 0.1859 1.2163 0.0610 0.058 Uiso 1 1 calc R
H13B H 0.0977 1.2111 0.1383 0.058 Uiso 1 1 calc R
C14 C 0.1847(8) 1.3530(5) 0.1292(5) 0.057(2) Uani 1 1 d .
H14A H 0.1650 1.3728 0.1861 0.086 Uiso 1 1 calc R
H14B H 0.1279 1.3856 0.0911 0.086 Uiso 1 1 calc R
H14C H 0.2655 1.3766 0.1160 0.086 Uiso 1 1 calc R
C15 C 0.2822(7) 1.2127(5) 0.2831(4) 0.0437(14) Uani 1 1 d .
H15A H 0.3496 1.1838 0.3153 0.052 Uiso 1 1 calc R
H15B H 0.2923 1.2893 0.2808 0.052 Uiso 1 1 calc R
C16 C 0.1688(8) 1.1884(7) 0.3271(6) 0.066(2) Uani 1 1 d .
H16A H 0.1022 1.2222 0.2985 0.100 Uiso 1 1 calc R
H16B H 0.1732 1.2143 0.3841 0.100 Uiso 1 1 calc R
H16C H 0.1563 1.1128 0.3277 0.100 Uiso 1 1 calc R
C17 C 0.4327(7) 1.2060(6) 0.1404(4) 0.0495(18) Uani 1 1 d .
H17A H 0.4348 1.2831 0.1432 0.059 Uiso 1 1 calc R
H17B H 0.4959 1.1790 0.1773 0.059 Uiso 1 1 calc R
C18 C 0.4593(11) 1.1723(10) 0.0526(6) 0.092(4) Uani 1 1 d .
H18A H 0.4440 1.0974 0.0469 0.138 Uiso 1 1 calc R
H18B H 0.5430 1.1867 0.0398 0.138 Uiso 1 1 calc R
H18C H 0.4082 1.2109 0.0142 0.138 Uiso 1 1 calc R
H1A H 0.1451 1.0078 -0.0687 0.037(17) Uiso 1 1 d R
H1B H 0.2498 0.9816 0.0063 0.06(2) Uiso 1 1 d R

loop_
_atom_site_aniso_label
_atom_site_aniso_U_11
_atom_site_aniso_U_22
_atom_site_aniso_U_33
_atom_site_aniso_U_23
_atom_site_aniso_U_13
_atom_site_aniso_U_12
Pt1 0.02762(9) 0.02267(8) 0.03088(9) 0.00412(8) -0.00253(8) 0.00186(7)
Br1 0.0397(3) 0.0532(4) 0.0778(5) 0.0179(4) -0.0234(3) 0.0000(3)
P2 0.0389(8) 0.0232(6) 0.0317(6) 0.0017(6) -0.0086(7) -0.0054(5)
P3 0.0674(11) 0.0245(6) 0.0389(7) 0.0058(6) 0.0173(10) 0.0137(6)
N1 0.051(3) 0.126(7) 0.038(3) 0.001(4) 0.001(3) 0.000(5)
C1 0.038(3) 0.017(2) 0.043(3) -0.004(2) -0.007(2) 0.000(2)
C2 0.050(3) 0.041(4) 0.042(3) 0.001(3) -0.005(3) -0.007(3)
C3 0.056(4) 0.058(4) 0.047(4) -0.003(3) -0.019(3) -0.004(4)
C4 0.044(3) 0.053(4) 0.062(4) -0.003(3) -0.021(3) -0.001(3)
C5 0.034(3) 0.041(4) 0.054(3) -0.007(3) -0.003(2) 0.002(2)
C6 0.035(2) 0.028(3) 0.042(3) -0.009(3) -0.010(2) 0.004(2)
C7 0.040(4) 0.023(3) 0.136(8) -0.014(4) 0.016(5) -0.004(3)
C8 0.076(6) 0.027(4) 0.185(12) -0.021(6) 0.027(8) -0.004(4)
C9 0.47(4) 0.029(4) 0.100(8) 0.013(5) 0.171(15) 0.005(10)
C10 0.38(3) 0.087(8) 0.068(7) -0.020(6) 0.111(13) -0.058(12)
C11 0.092(7) 0.079(6) 0.063(5) -0.031(4) -0.037(5) 0.061(6)
C12 0.068(7) 0.173(13) 0.074(7) -0.055(8) -0.012(5) 0.055(8)
C13 0.072(5) 0.024(3) 0.049(4) 0.000(3) -0.019(3) 0.002(3)
C14 0.088(6) 0.022(3) 0.061(4) 0.004(3) -0.015(4) 0.002(3)
C15 0.049(4) 0.049(4) 0.033(3) -0.005(3) -0.009(3) -0.003(3)
C16 0.068(5) 0.081(6) 0.050(4) -0.012(5) 0.014(5) 0.008(4)
C17 0.061(5) 0.045(4) 0.043(4) 0.003(3) 0.005(3) -0.025(3)
C18 0.098(8) 0.131(10) 0.047(5) -0.011(6) 0.034(5) -0.047(7)

loop_
_atom_type_symbol
_atom_type_description
_atom_type_scat_dispersion_real
_atom_type_scat_dispersion_imag
_atom_type_scat_source
C C 0.0033 0.0016 'International Tables Vol C Tables 4.2.6.8 and 6.1.1.4'
H H 0.0000 0.0000 'International Tables Vol C Tables 4.2.6.8 and 6.1.1.4'
N N 0.0061 0.0033 'International Tables Vol C Tables 4.2.6.8 and 6.1.1.4'
P P 0.1023 0.0942 'International Tables Vol C Tables 4.2.6.8 and 6.1.1.4'
Br Br -0.2901 2.4595 'International Tables Vol C Tables 4.2.6.8 and 6.1.1.4'
Pt Pt -1.7033 8.3905 'International Tables Vol C Tables 4.2.6.8 and 6.1.1.4'

loop_
_geom_angle_atom_site_label_1
_geom_angle_atom_site_label_2
_geom_angle_atom_site_label_3
_geom_angle
C1 Pt1 P3 89.77(16)
C1 Pt1 P2 91.65(16)
P3 Pt1 P2 178.55(6)
C1 Pt1 Br1 173.76(16)
P3 Pt1 Br1 90.55(5)
P2 Pt1 Br1 88.06(4)
C13 P2 C15 105.2(3)
C13 P2 C17 105.6(4)
C15 P2 C17 103.1(3)
C13 P2 Pt1 116.6(2)
C15 P2 Pt1 111.8(2)
C17 P2 Pt1 113.3(3)
C7 P3 C9 106.5(8)
C7 P3 C11 104.3(4)
C9 P3 C11 103.1(7)
C7 P3 Pt1 116.5(3)
C9 P3 Pt1 111.3(3)
C11 P3 Pt1 114.1(4)
C2 N1 H1A 105.3
C2 N1 H1B 115.8
H1A N1 H1B 135.8
C2 C1 C6 117.3(5)
C2 C1 Pt1 124.0(4)
C6 C1 Pt1 118.7(4)
N1 C2 C3 120.0(6)
N1 C2 C1 119.6(6)
C3 C2 C1 120.3(6)
C4 C3 C2 121.3(6)
C4 C3 H3 119.3
C2 C3 H3 119.3
C3 C4 C5 120.4(6)
C3 C4 H4 119.8
C5 C4 H4 119.8
C4 C5 C6 118.5(6)
C4 C5 H5 120.8
C6 C5 H5 120.8
C5 C6 C1 122.3(6)
C5 C6 H6 118.9
C1 C6 H6 118.9
C8 C7 P3 116.8(8)
C8 C7 H7A 108.1
P3 C7 H7A 108.1
C8 C7 H7B 108.1
P3 C7 H7B 108.1
H7A C7 H7B 107.3
C7 C8 H8A 109.5
C7 C8 H8B 109.5
H8A C8 H8B 109.5
C7 C8 H8C 109.5
H8A C8 H8C 109.5
H8B C8 H8C 109.5
C10 C9 P3 134.9(12)
C10 C9 H9A 103.5
P3 C9 H9A 103.5
C10 C9 H9B 103.5
P3 C9 H9B 103.5
H9A C9 H9B 105.3
C9 C10 H10A 109.5
C9 C10 H10B 109.5
H10A C10 H10B 109.5
C9 C10 H10C 109.5
H10A C10 H10C 109.5
H10B C10 H10C 109.5
C12 C11 P3 114.2(6)
C12 C11 H11A 108.7
P3 C11 H11A 108.7
C12 C11 H11B 108.7
P3 C11 H11B 108.7
H11A C11 H11B 107.6
C11 C12 H12A 109.5
C11 C12 H12B 109.5
H12A C12 H12B 109.5
C11 C12 H12C 109.5
H12A C12 H12C 109.5
H12B C12 H12C 109.5
C14 C13 P2 115.7(5)
C14 C13 H13A 108.4
P2 C13 H13A 108.4
C14 C13 H13B 108.4
P2 C13 H13B 108.4
H13A C13 H13B 107.4
C13 C14 H14A 109.5
C13 C14 H14B 109.5
H14A C14 H14B 109.5
C13 C14 H14C 109.5
H14A C14 H14C 109.5
H14B C14 H14C 109.5
C16 C15 P2 113.5(5)
C16 C15 H15A 108.9
P2 C15 H15A 108.9
C16 C15 H15B 108.9
P2 C15 H15B 108.9
H15A C15 H15B 107.7
C15 C16 H16A 109.5
C15 C16 H16B 109.5
H16A C16 H16B 109.5
C15 C16 H16C 109.5
H16A C16 H16C 109.5
H16B C16 H16C 109.5
C18 C17 P2 113.4(6)
C18 C17 H17A 108.9
P2 C17 H17A 108.9
C18 C17 H17B 108.9
P2 C17 H17B 108.9
H17A C17 H17B 107.7
C17 C18 H18A 109.5
C17 C18 H18B 109.5
H18A C18 H18B 109.5
C17 C18 H18C 109.5
H18A C18 H18C 109.5
H18B C18 H18C 109.5

loop_
_geom_bond_atom_site_label_1
_geom_bond_atom_site_label_2
_geom_bond_distance
Pt1 C1 2.038(5)
Pt1 P3 2.2913(15)
Pt1 P2 2.2985(14)
Pt1 Br1 2.5436(8)
P2 C13 1.817(7)
P2 C15 1.826(6)
P2 C17 1.828(7)
P3 C7 1.807(10)
P3 C9 1.812(9)
P3 C11 1.816(8)
N1 C2 1.384(9)
N1 H1A 0.9533
N1 H1B 0.9053
C1 C2 1.404(9)
C1 C6 1.408(8)
C2 C3 1.393(9)
C3 C4 1.371(10)
C3 H3 0.9500
C4 C5 1.392(9)
C4 H4 0.9500
C5 C6 1.399(8)
C5 H5 0.9500
C6 H6 0.9500
C7 C8 1.538(10)
C7 H7A 0.9900
C7 H7B 0.9900
C8 H8A 0.9800
C8 H8B 0.9800
C8 H8C 0.9800
C9 C10 1.150(17)
C9 H9A 0.9900
C9 H9B 0.9900
C10 H10A 0.9800
C10 H10B 0.9800
C10 H10C 0.9800
C11 C12 1.492(15)
C11 H11A 0.9900
C11 H11B 0.9900
C12 H12A 0.9800
C12 H12B 0.9800
C12 H12C 0.9800
C13 C14 1.534(8)
C13 H13A 0.9900
C13 H13B 0.9900
C14 H14A 0.9800
C14 H14B 0.9800
C14 H14C 0.9800
C15 C16 1.492(11)
C15 H15A 0.9900
C15 H15B 0.9900
C16 H16A 0.9800
C16 H16B 0.9800
C16 H16C 0.9800
C17 C18 1.514(11)
C17 H17A 0.9900
C17 H17B 0.9900
C18 H18A 0.9800
C18 H18B 0.9800
C18 H18C 0.9800

loop_
_geom_torsion_atom_site_label_1
_geom_torsion_atom_site_label_2
_geom_torsion_atom_site_label_3
_geom_torsion_atom_site_label_4
_geom_torsion
C1 Pt1 P2 C13 -11.2(4)
P3 Pt1 P2 C13 160(2)
Br1 Pt1 P2 C13 175.1(3)
C1 Pt1 P2 C15 110.0(3)
P3 Pt1 P2 C15 -79(2)
Br1 Pt1 P2 C15 -63.8(3)
C1 Pt1 P2 C17 -134.1(3)
P3 Pt1 P2 C17 37(2)
Br1 Pt1 P2 C17 52.2(3)
C1 Pt1 P3 C7 21.0(4)
P2 Pt1 P3 C7 -150(2)
Br1 Pt1 P3 C7 -165.3(3)
C1 Pt1 P3 C9 -101.3(9)
P2 Pt1 P3 C9 88(2)
Br1 Pt1 P3 C9 72.5(9)
C1 Pt1 P3 C11 142.6(3)
P2 Pt1 P3 C11 -28(2)
Br1 Pt1 P3 C11 -43.6(3)
P3 Pt1 C1 C2 -95.7(5)
P2 Pt1 C1 C2 84.1(5)
Br1 Pt1 C1 C2 171.3(11)
P3 Pt1 C1 C6 85.4(4)
P2 Pt1 C1 C6 -94.9(4)
Br1 Pt1 C1 C6 -7.6(18)
C6 C1 C2 N1 -178.8(7)
Pt1 C1 C2 N1 2.3(9)
C6 C1 C2 C3 -0.4(9)
Pt1 C1 C2 C3 -179.3(5)
N1 C2 C3 C4 178.6(8)
C1 C2 C3 C4 0.2(11)
C2 C3 C4 C5 -0.6(12)
C3 C4 C5 C6 1.1(11)
C4 C5 C6 C1 -1.3(10)
C2 C1 C6 C5 0.9(8)
Pt1 C1 C6 C5 179.9(5)
C9 P3 C7 C8 -55.5(9)
C11 P3 C7 C8 53.1(9)
Pt1 P3 C7 C8 179.7(7)
C7 P3 C9 C10 -98(3)
C11 P3 C9 C10 152(3)
Pt1 P3 C9 C10 30(3)
C7 P3 C11 C12 68.0(9)
C9 P3 C11 C12 179.1(10)
Pt1 P3 C11 C12 -60.2(9)
C15 P2 C13 C14 49.7(7)
C17 P2 C13 C14 -59.0(7)
Pt1 P2 C13 C14 174.3(5)
C13 P2 C15 C16 67.8(6)
C17 P2 C15 C16 178.3(6)
Pt1 P2 C15 C16 -59.7(6)
C13 P2 C17 C18 -69.8(8)
C15 P2 C17 C18 -180.0(7)
Pt1 P2 C17 C18 59.0(8)
